data_2022518
loop_
_publ_author_name
'Grze\'skiewicz, Anita M.'
'Stefa\'nski, Tomasz'
'Dutkiewicz, Zbigniew'
'Kubicki, Maciej'

_publ_section_title
;
 Weak intermolecular interactions in a series of biologically active
 4'-methylthio-<i>trans</i>-stilbenes
;
_journal_coeditor_code WP3023
_journal_issue 2
_journal_name_full 'Acta Crystallographica Section C'
_journal_page_first
;
;
_journal_paper_doi 10.1107/S2053229622000420
_journal_volume 78
_journal_year 2022
_chemical_formula_iupac 'C16 H16 O S'
_chemical_formula_moiety 'C16 H16 O S'
_chemical_formula_sum 'C16 H16 O S'
_chemical_formula_weight 256.35
_chemical_name_common
;
2-Methoxy-4'-methylsulfanyl-<i>trans</i>-stilbene
;
_chemical_name_systematic
;
1-[(<i>E</i>)-2-(2-Methoxyphenyl)ethenyl]-4-(methylsulfanyl)benzene
;
_space_group_crystal_system orthorhombic
_space_group_IT_number 19
_space_group_name_Hall 'P 2ac 2ab'
_space_group_name_H-M_alt 'P 21 21 21'
_atom_sites_solution_hydrogens geom
_audit_creation_method SHELXL-2014/7
_cell_angle_alpha 90
_cell_angle_beta 90
_cell_angle_gamma 90
_cell_formula_units_Z 4
_cell_length_a 5.4591(3)
_cell_length_b 9.6001(4)
_cell_length_c 25.0301(15)
_cell_measurement_reflns_used 800
_cell_measurement_temperature 100.0(10)
_cell_measurement_theta_max 27.5310
_cell_measurement_theta_min 4.0690
_cell_volume 1311.78(12)
_computing_cell_refinement
;
CrysAlis PRO (Rigaku OD, 2021)
;
_computing_data_collection
;
CrysAlis PRO (Rigaku OD, 2021)
;
_computing_data_reduction
;
CrysAlis PRO (Rigaku OD, 2021)
;
_computing_molecular_graphics
;
Mercury (Macrae <i>et al.</i>,  2020)
;
_computing_publication_material
;
SHELXL2014 (Sheldrick, 2015b)
;
_computing_structure_refinement
;
SHELXL2014 (Sheldrick, 2015b)
;
_computing_structure_solution
;
SHELXT2014 (Sheldrick, 2015a)
;
_diffrn_ambient_temperature 100.0(10)
_diffrn_detector 'CCD plate'
_diffrn_detector_area_resol_mean 16.1544
_diffrn_measured_fraction_theta_full 0.998
_diffrn_measured_fraction_theta_max 0.865
_diffrn_measurement_device 'four-circle diffractometer'
_diffrn_measurement_device_type 'Rigaku OD Xcalibur Eos'
_diffrn_measurement_method '\w scans'
_diffrn_radiation_monochromator graphite
_diffrn_radiation_probe x-ray
_diffrn_radiation_type 'Mo K\a'
_diffrn_radiation_wavelength 0.71073
_diffrn_reflns_av_R_equivalents 0.0308
_diffrn_reflns_av_unetI/netI 0.0859
_diffrn_reflns_limit_h_max 7
_diffrn_reflns_limit_h_min -6
_diffrn_reflns_limit_k_max 7
_diffrn_reflns_limit_k_min -12
_diffrn_reflns_limit_l_max 31
_diffrn_reflns_limit_l_min -31
_diffrn_reflns_number 3576
_diffrn_reflns_theta_full 25.000
_diffrn_reflns_theta_max 28.068
_diffrn_reflns_theta_min 3.235
_diffrn_source 'fine-focus sealed X-ray tube'
_exptl_absorpt_coefficient_mu 0.231
_exptl_absorpt_correction_T_max 1.00000
_exptl_absorpt_correction_T_min 0.95933
_exptl_absorpt_correction_type multi-scan
_exptl_absorpt_process_details
;
(CrysAlis PRO; Rigaku OD, 2021)
;
_exptl_crystal_colour colourless
_exptl_crystal_density_diffrn 1.298
_exptl_crystal_description prism
_exptl_crystal_F_000 544
_exptl_crystal_size_max 0.25
_exptl_crystal_size_mid 0.1
_exptl_crystal_size_min 0.05
_refine_diff_density_max 0.326
_refine_diff_density_min -0.292
_refine_ls_abs_structure_details
;
Flack <i>x</i> determined using 550 quotients [(I+)-(I-)]/[(I+)+(I-)]
(Parsons <i>et al.</i>,  2013)
;
_refine_ls_abs_structure_Flack 0.00(10)
_refine_ls_extinction_method none
_refine_ls_goodness_of_fit_ref 1.007
_refine_ls_hydrogen_treatment constr
_refine_ls_matrix_type full
_refine_ls_number_parameters 165
_refine_ls_number_reflns 2477
_refine_ls_number_restraints 0
_refine_ls_restrained_S_all 1.007
_refine_ls_R_factor_all 0.0724
_refine_ls_R_factor_gt 0.0484
_refine_ls_shift/su_max 0.000
_refine_ls_shift/su_mean 0.000
_refine_ls_structure_factor_coef Fsqd
_refine_ls_weighting_details 'w=1/[\s^2^(Fo^2^)+(0.0312P)^2^] where P=(Fo^2^+2Fc^2^)/3'
_refine_ls_weighting_scheme calc
_refine_ls_wR_factor_gt 0.0840
_refine_ls_wR_factor_ref 0.0942
_reflns_number_gt 1931
_reflns_number_total 2477
_reflns_threshold_expression 'I > 2\s(I)'
_cod_data_source_file wp3023sup1.cif
_cod_data_source_block 1
_cod_database_code 2022518
_shelx_space_group_comment
;
The symmetry employed for this shelxl refinement is uniquely defined
by the following loop, which should always be used as a source of
symmetry information in preference to the above space-group names.
They are only intended as comments.
;

loop_
_space_group_symop_operation_xyz
'x, y, z'
'-x+1/2, -y, z+1/2'
'-x, y+1/2, -z+1/2'
'x+1/2, -y+1/2, -z'

loop_
_atom_site_type_symbol
_atom_site_label
_atom_site_fract_x
_atom_site_fract_y
_atom_site_fract_z
_atom_site_U_iso_or_equiv
_atom_site_adp_type
_atom_site_calc_flag
_atom_site_occupancy
_atom_site_disorder_assembly
_atom_site_disorder_group
C C1 0.4690(7) 0.2435(4) 0.36952(15) 0.0150(8) Uani d 1 . .
C C2 0.3137(7) 0.2446(4) 0.32457(16) 0.0159(9) Uani d 1 . .
O O2 0.1420(5) 0.3480(3) 0.32389(11) 0.0215(7) Uani d 1 . .
C C21 -0.0332(7) 0.3487(4) 0.28211(15) 0.0205(9) Uani d 1 . .
H H21A 0.0485 0.3692 0.2482 0.031 Uiso calc 1 . .
H H21B -0.1571 0.4201 0.2893 0.031 Uiso calc 1 . .
H H21C -0.1123 0.2572 0.2800 0.031 Uiso calc 1 . .
C C3 0.3394(7) 0.1468(4) 0.28426(16) 0.0202(10) Uani d 1 . .
H H3 0.2350 0.1495 0.2539 0.024 Uiso calc 1 . .
C C4 0.5191(7) 0.0446(4) 0.28851(15) 0.0177(9) Uani d 1 . .
H H4 0.5348 -0.0239 0.2613 0.021 Uiso calc 1 . .
C C5 0.6744(7) 0.0420(4) 0.33183(16) 0.0180(9) Uani d 1 . .
H H5 0.7988 -0.0269 0.3342 0.022 Uiso calc 1 . .
C C6 0.6481(6) 0.1407(4) 0.37199(17) 0.0161(9) Uani d 1 . .
H H6 0.7551 0.1378 0.4019 0.019 Uiso calc 1 . .
C C7 0.4325(7) 0.3478(4) 0.41156(15) 0.0159(9) Uani d 1 . .
H H7 0.2896 0.4039 0.4091 0.019 Uiso calc 1 . .
C C8 0.5791(7) 0.3713(4) 0.45258(17) 0.0170(9) Uani d 1 . .
H H8 0.7214 0.3147 0.4548 0.020 Uiso calc 1 . .
C C1' 0.5468(8) 0.4751(4) 0.49505(16) 0.0165(9) Uani d 1 . .
C C2' 0.7208(7) 0.4872(4) 0.53472(17) 0.0171(10) Uani d 1 . .
H H2' 0.8555 0.4246 0.5347 0.021 Uiso calc 1 . .
C C3' 0.7069(7) 0.5868(4) 0.57445(17) 0.0183(10) Uani d 1 . .
H H3' 0.8318 0.5926 0.6008 0.022 Uiso calc 1 . .
C C4' 0.5100(7) 0.6784(4) 0.57577(14) 0.0147(8) Uani d 1 . .
S S4' 0.47619(18) 0.81219(10) 0.62346(4) 0.0191(3) Uani d 1 . .
C C41' 0.7708(7) 0.8160(4) 0.65513(16) 0.0231(10) Uani d 1 . .
H H41A 0.7964 0.7290 0.6749 0.035 Uiso calc 1 . .
H H41B 0.7784 0.8949 0.6799 0.035 Uiso calc 1 . .
H H41C 0.8986 0.8261 0.6279 0.035 Uiso calc 1 . .
C C5' 0.3291(7) 0.6657(4) 0.53679(15) 0.0160(9) Uani d 1 . .
H H5' 0.1927 0.7271 0.5373 0.019 Uiso calc 1 . .
C C6' 0.3454(7) 0.5651(4) 0.49744(17) 0.0163(9) Uani d 1 . .
H H6' 0.2183 0.5569 0.4717 0.020 Uiso calc 1 . .

loop_
_atom_site_aniso_label
_atom_site_aniso_U_11
_atom_site_aniso_U_22
_atom_site_aniso_U_33
_atom_site_aniso_U_12
_atom_site_aniso_U_13
_atom_site_aniso_U_23
C1 0.018(2) 0.0114(16) 0.016(2) -0.0027(19) 0.001(2) 0.0016(17)
C2 0.018(2) 0.0095(18) 0.021(2) 0.0003(19) 0.0005(19) 0.0037(19)
O2 0.0218(15) 0.0147(15) 0.0280(17) 0.0031(13) -0.0099(13) -0.0032(14)
C21 0.020(2) 0.017(2) 0.025(2) 0.002(2) -0.009(2) 0.0047(18)
C3 0.022(2) 0.023(2) 0.016(2) -0.004(2) -0.0053(19) 0.002(2)
C4 0.022(2) 0.0116(17) 0.020(2) -0.006(2) 0.003(2) -0.0042(17)
C5 0.017(2) 0.017(2) 0.019(2) 0.003(2) 0.005(2) 0.0032(19)
C6 0.0136(19) 0.018(2) 0.017(2) -0.0005(18) -0.0002(19) 0.002(2)
C7 0.013(2) 0.016(2) 0.019(2) 0.0036(18) 0.0025(17) 0.0010(18)
C8 0.016(2) 0.0118(19) 0.023(2) 0.0010(17) -0.0005(18) 0.0025(19)
C1' 0.018(2) 0.0139(19) 0.018(2) -0.0009(19) 0.0006(19) 0.0015(17)
C2' 0.015(2) 0.011(2) 0.025(2) 0.0020(18) 0.0010(19) 0.0024(19)
C3' 0.012(2) 0.019(2) 0.024(2) 0.0013(19) -0.0043(19) 0.002(2)
C4' 0.0173(19) 0.0110(17) 0.0158(18) -0.005(2) 0.0020(18) 0.0001(17)
S4' 0.0188(5) 0.0159(5) 0.0226(5) 0.0007(5) 0.0013(5) -0.0035(5)
C41' 0.025(2) 0.019(2) 0.025(2) 0.001(2) -0.0047(19) -0.005(2)
C5' 0.0139(19) 0.014(2) 0.020(2) 0.001(2) 0.0036(18) 0.0034(19)
C6' 0.015(2) 0.016(2) 0.018(2) -0.001(2) -0.0011(19) 0.001(2)

loop_
_atom_type_symbol
_atom_type_description
_atom_type_scat_dispersion_real
_atom_type_scat_dispersion_imag
_atom_type_scat_source
C C 0.0033 0.0016 'International Tables Vol C Tables 4.2.6.8 and 6.1.1.4'
H H 0.0000 0.0000 'International Tables Vol C Tables 4.2.6.8 and 6.1.1.4'
O O 0.0106 0.0060 'International Tables Vol C Tables 4.2.6.8 and 6.1.1.4'
S S 0.1246 0.1234 'International Tables Vol C Tables 4.2.6.8 and 6.1.1.4'

loop_
_geom_angle_atom_site_label_1
_geom_angle_atom_site_label_2
_geom_angle_atom_site_label_3
_geom_angle_site_symmetry_1
_geom_angle_site_symmetry_3
_geom_angle
_geom_angle_publ_flag
C6 C1 C2 . . 117.6(4) ?
C6 C1 C7 . . 123.3(4) ?
C2 C1 C7 . . 119.1(4) ?
O2 C2 C3 . . 123.6(4) ?
O2 C2 C1 . . 115.4(3) ?
C3 C2 C1 . . 121.1(4) ?
C2 O2 C21 . . 118.4(3) ?
O2 C21 H21A . . 109.5 ?
O2 C21 H21B . . 109.5 ?
H21A C21 H21B . . 109.5 ?
O2 C21 H21C . . 109.5 ?
H21A C21 H21C . . 109.5 ?
H21B C21 H21C . . 109.5 ?
C2 C3 C4 . . 119.6(4) ?
C2 C3 H3 . . 120.2 ?
C4 C3 H3 . . 120.2 ?
C5 C4 C3 . . 120.5(4) ?
C5 C4 H4 . . 119.8 ?
C3 C4 H4 . . 119.8 ?
C4 C5 C6 . . 119.6(4) ?
C4 C5 H5 . . 120.2 ?
C6 C5 H5 . . 120.2 ?
C5 C6 C1 . . 121.6(4) ?
C5 C6 H6 . . 119.2 ?
C1 C6 H6 . . 119.2 ?
C8 C7 C1 . . 126.3(4) ?
C8 C7 H7 . . 116.8 ?
C1 C7 H7 . . 116.8 ?
C7 C8 C1' . . 127.3(4) ?
C7 C8 H8 . . 116.3 ?
C1' C8 H8 . . 116.3 ?
C2' C1' C6' . . 117.3(4) ?
C2' C1' C8 . . 119.8(4) ?
C6' C1' C8 . . 123.0(4) ?
C1' C2' C3' . . 122.6(4) ?
C1' C2' H2' . . 118.7 ?
C3' C2' H2' . . 118.7 ?
C2' C3' C4' . . 119.8(4) ?
C2' C3' H3' . . 120.1 ?
C4' C3' H3' . . 120.1 ?
C3' C4' C5' . . 118.5(3) ?
C3' C4' S4' . . 123.9(3) ?
C5' C4' S4' . . 117.6(3) ?
C4' S4' C41' . . 102.71(19) ?
S4' C41' H41A . . 109.5 ?
S4' C41' H41B . . 109.5 ?
H41A C41' H41B . . 109.5 ?
S4' C41' H41C . . 109.5 ?
H41A C41' H41C . . 109.5 ?
H41B C41' H41C . . 109.5 ?
C6' C5' C4' . . 120.9(4) ?
C6' C5' H5' . . 119.5 ?
C4' C5' H5' . . 119.5 ?
C5' C6' C1' . . 120.8(4) ?
C5' C6' H6' . . 119.6 ?
C1' C6' H6' . . 119.6 ?

loop_
_geom_bond_atom_site_label_1
_geom_bond_atom_site_label_2
_geom_bond_site_symmetry_2
_geom_bond_distance
_geom_bond_publ_flag
C1 C6 . 1.391(5) ?
C1 C2 . 1.409(5) ?
C1 C7 . 1.466(5) ?
C2 O2 . 1.365(4) ?
C2 C3 . 1.385(5) ?
O2 C21 . 1.417(4) ?
C21 H21A . 0.9800 ?
C21 H21B . 0.9800 ?
C21 H21C . 0.9800 ?
C3 C4 . 1.392(5) ?
C3 H3 . 0.9500 ?
C4 C5 . 1.376(5) ?
C4 H4 . 0.9500 ?
C5 C6 . 1.388(5) ?
C5 H5 . 0.9500 ?
C6 H6 . 0.9500 ?
C7 C8 . 1.321(5) ?
C7 H7 . 0.9500 ?
C8 C1' . 1.467(5) ?
C8 H8 . 0.9500 ?
C1' C2' . 1.379(5) ?
C1' C6' . 1.400(5) ?
C2' C3' . 1.381(5) ?
C2' H2' . 0.9500 ?
C3' C4' . 1.389(5) ?
C3' H3' . 0.9500 ?
C4' C5' . 1.393(5) ?
C4' S4' . 1.763(4) ?
S4' C41' . 1.794(4) ?
C41' H41A . 0.9800 ?
C41' H41B . 0.9800 ?
C41' H41C . 0.9800 ?
C5' C6' . 1.382(5) ?
C5' H5' . 0.9500 ?
C6' H6' . 0.9500 ?

loop_
_geom_torsion_atom_site_label_1
_geom_torsion_atom_site_label_2
_geom_torsion_atom_site_label_3
_geom_torsion_atom_site_label_4
_geom_torsion_site_symmetry_1
_geom_torsion_site_symmetry_2
_geom_torsion_site_symmetry_3
_geom_torsion_site_symmetry_4
_geom_torsion
_geom_torsion_publ_flag
C6 C1 C2 O2 . . . . -179.6(3) ?
C7 C1 C2 O2 . . . . 1.5(5) ?
C6 C1 C2 C3 . . . . -0.2(5) ?
C7 C1 C2 C3 . . . . -179.1(3) ?
C3 C2 O2 C21 . . . . 5.6(5) ?
C1 C2 O2 C21 . . . . -174.9(3) ?
O2 C2 C3 C4 . . . . -179.7(3) ?
C1 C2 C3 C4 . . . . 0.9(6) ?
C2 C3 C4 C5 . . . . -1.4(6) ?
C3 C4 C5 C6 . . . . 1.2(6) ?
C4 C5 C6 C1 . . . . -0.5(6) ?
C2 C1 C6 C5 . . . . 0.0(5) ?
C7 C1 C6 C5 . . . . 178.8(4) ?
C6 C1 C7 C8 . . . . 10.0(6) ?
C2 C1 C7 C8 . . . . -171.2(4) ?
C1 C7 C8 C1' . . . . 179.9(3) ?
C7 C8 C1' C2' . . . . -179.0(4) ?
C7 C8 C1' C6' . . . . 0.6(6) ?
C6' C1' C2' C3' . . . . -2.6(6) ?
C8 C1' C2' C3' . . . . 177.0(4) ?
C1' C2' C3' C4' . . . . 0.9(6) ?
C2' C3' C4' C5' . . . . 0.7(6) ?
C2' C3' C4' S4' . . . . -178.4(3) ?
C3' C4' S4' C41' . . . . 11.4(4) ?
C5' C4' S4' C41' . . . . -167.7(3) ?
C3' C4' C5' C6' . . . . -0.4(6) ?
S4' C4' C5' C6' . . . . 178.7(3) ?
C4' C5' C6' C1' . . . . -1.4(6) ?
C2' C1' C6' C5' . . . . 2.8(6) ?
C8 C1' C6' C5' . . . . -176.8(4) ?

_cod_database_fobs_code 2022518
